data_2226637
loop_
_publ_author_name
'Luli\'nski, Sergiusz'
'Serwatowski, Janusz'

_publ_section_title
;
 Mesityl(2,4,6-trimethoxyphenyl)borinic acid
;
_journal_coeditor_code PV2296
_journal_issue 7
_journal_name_full 'Acta Crystallographica Section E'
_journal_page_first o1711
_journal_page_last o1712
_journal_paper_doi 10.1107/S160053681002297X
_journal_volume 66
_journal_year 2010
_chemical_formula_iupac 'C18 H23 B O4'
_chemical_formula_moiety 'C18 H23 B O4'
_chemical_formula_sum 'C18 H23 B O4'
_chemical_formula_weight 314.17
_chemical_melting_point 411
_chemical_name_common 'Mesityl-(2,4,6-trimethoxyphenyl)borinic acid'
_chemical_name_systematic
;
Mesityl(2,4,6-trimethoxyphenyl)borinic acid
;
_space_group_IT_number 14
_symmetry_cell_setting monoclinic
_symmetry_space_group_name_Hall '-P 2ybc'
_symmetry_space_group_name_H-M 'P 1 21/c 1'
_atom_sites_solution_hydrogens geom
_atom_sites_solution_primary direct
_atom_sites_solution_secondary difmap
_audit_creation_method SHELXL-97
_cell_angle_alpha 90.00
_cell_angle_beta 98.895(3)
_cell_angle_gamma 90.00
_cell_formula_units_Z 4
_cell_length_a 6.7775(2)
_cell_length_b 13.0005(4)
_cell_length_c 19.6234(7)
_cell_measurement_reflns_used 19650
_cell_measurement_temperature 100(2)
_cell_measurement_theta_max 28.94
_cell_measurement_theta_min 2.15
_cell_volume 1708.24(10)
_computing_cell_refinement '<i>CrysAlis RED</i> (Oxford Diffraction, 2005)'
_computing_data_collection '<i>CrysAlis CCD</i> (Oxford Diffraction, 2005)'
_computing_data_reduction '<i>CrysAlis RED</i> (Oxford Diffraction, 2005)'
_computing_molecular_graphics 'DIAMOND (Brandenburg, 1999)'
_computing_publication_material 'SHELXTL97 (Sheldrick, 2008)'
_computing_structure_refinement 'SHELXL97 (Sheldrick, 2008)'
_computing_structure_solution 'SHELXS97 (Sheldrick, 2008)'
_diffrn_ambient_temperature 100(2)
_diffrn_detector_area_resol_mean 8.6479
_diffrn_measured_fraction_theta_full 0.991
_diffrn_measured_fraction_theta_max 0.962
_diffrn_measurement_device_type 'Oxford Diffraction KM-4-CCD'
_diffrn_measurement_method '\w scan'
_diffrn_radiation_monochromator graphite
_diffrn_radiation_source 'fine-focus sealed tube'
_diffrn_radiation_type MoK\a
_diffrn_radiation_wavelength 0.71073
_diffrn_reflns_av_R_equivalents 0.0158
_diffrn_reflns_av_sigmaI/netI 0.0172
_diffrn_reflns_limit_h_max 9
_diffrn_reflns_limit_h_min -8
_diffrn_reflns_limit_k_max 17
_diffrn_reflns_limit_k_min -17
_diffrn_reflns_limit_l_max 26
_diffrn_reflns_limit_l_min -26
_diffrn_reflns_number 28861
_diffrn_reflns_theta_full 28.00
_diffrn_reflns_theta_max 28.57
_diffrn_reflns_theta_min 3.04
_diffrn_standards_number 0
_exptl_absorpt_coefficient_mu 0.084
_exptl_absorpt_correction_T_max 0.99
_exptl_absorpt_correction_T_min 0.93
_exptl_absorpt_correction_type multi-scan
_exptl_absorpt_process_details
;
(CrysAlis RED; Oxford Diffraction, 2005)
;
_exptl_crystal_colour colourless
_exptl_crystal_density_diffrn 1.222
_exptl_crystal_density_method 'not measured'
_exptl_crystal_description prismatic
_exptl_crystal_F_000 672
_exptl_crystal_size_max 0.61
_exptl_crystal_size_mid 0.40
_exptl_crystal_size_min 0.17
_refine_diff_density_max 0.373
_refine_diff_density_min -0.250
_refine_ls_extinction_coef 0.0075(17)
_refine_ls_extinction_expression Fc^*^=kFc[1+0.001xFc^2^\l^3^/sin(2\q)]^-1/4^
_refine_ls_extinction_method 'SHELXL97 (Sheldrick, 2008)'
_refine_ls_goodness_of_fit_ref 1.147
_refine_ls_hydrogen_treatment constr
_refine_ls_matrix_type full
_refine_ls_number_parameters 216
_refine_ls_number_reflns 4194
_refine_ls_number_restraints 0
_refine_ls_restrained_S_all 1.147
_refine_ls_R_factor_all 0.0471
_refine_ls_R_factor_gt 0.0378
_refine_ls_shift/su_max 0.004
_refine_ls_shift/su_mean 0.000
_refine_ls_structure_factor_coef Fsqd
_refine_ls_weighting_details 'calc w=1/[\s^2^(Fo^2^)+(0.0686P)^2^+0.1911P] where P=(Fo^2^+2Fc^2^)/3'
_refine_ls_weighting_scheme calc
_refine_ls_wR_factor_gt 0.1163
_refine_ls_wR_factor_ref 0.1192
_reflns_number_gt 3326
_reflns_number_total 4194
_reflns_threshold_expression I>2\s(I)
_cod_data_source_file pv2296.cif
_cod_data_source_block I
_cod_original_sg_symbol_H-M 'P 21/c'
_cod_database_code 2226637
_cod_database_fobs_code 2226637

loop_
_symmetry_equiv_pos_as_xyz
'x, y, z'
'-x, y+1/2, -z+1/2'
'-x, -y, -z'
'x, -y-1/2, z-1/2'

loop_
_atom_site_type_symbol
_atom_site_label
_atom_site_fract_x
_atom_site_fract_y
_atom_site_fract_z
_atom_site_U_iso_or_equiv
_atom_site_adp_type
_atom_site_calc_flag
_atom_site_refinement_flags
_atom_site_occupancy
_atom_site_disorder_assembly
_atom_site_disorder_group
B B1 0.23386(18) 1.01129(9) 0.18572(6) 0.0181(3) Uani d . 1 . .
O O2 0.16799(14) 1.03300(6) 0.24658(4) 0.0299(2) Uani d . 1 . .
H H2 0.1060 0.9820 0.2589 0.045 Uiso calc R 1 . .
C C3 0.20989(15) 0.89979(8) 0.15476(5) 0.0162(2) Uani d . 1 . .
C C4 0.06690(16) 0.83008(8) 0.17250(5) 0.0172(2) Uani d . 1 . .
C C5 0.03526(16) 0.73224(8) 0.14369(5) 0.0184(2) Uani d . 1 . .
H H5 -0.0666 0.6886 0.1556 0.022 Uiso calc R 1 . .
C C6 0.15707(17) 0.70085(8) 0.09724(5) 0.0188(2) Uani d . 1 . .
C C7 0.30614(16) 0.76388(8) 0.07894(5) 0.0183(2) Uani d . 1 . .
H H7 0.3905 0.7404 0.0478 0.022 Uiso calc R 1 . .
C C8 0.32920(15) 0.86210(8) 0.10719(5) 0.0159(2) Uani d . 1 . .
O O9 -0.04374(12) 0.86431(6) 0.22104(4) 0.0250(2) Uani d . 1 . .
C C10 -0.20118(18) 0.80035(9) 0.23876(7) 0.0263(3) Uani d . 1 . .
H H10A -0.2640 0.8343 0.2745 0.039 Uiso calc R 1 . .
H H10B -0.1457 0.7341 0.2561 0.039 Uiso calc R 1 . .
H H10C -0.3012 0.7891 0.1977 0.039 Uiso calc R 1 . .
O O11 0.14219(13) 0.60596(6) 0.06627(4) 0.0269(2) Uani d . 1 . .
C C12 0.0047(2) 0.53478(10) 0.08829(7) 0.0334(3) Uani d . 1 . .
H H12A 0.0124 0.4692 0.0643 0.050 Uiso calc R 1 . .
H H12B -0.1311 0.5624 0.0776 0.050 Uiso calc R 1 . .
H H12C 0.0384 0.5239 0.1382 0.050 Uiso calc R 1 . .
C C14 0.59619(17) 0.89498(9) 0.04312(6) 0.0228(3) Uani d . 1 . .
H H14A 0.6917 0.9494 0.0369 0.034 Uiso calc R 1 . .
H H14B 0.5125 0.8802 -0.0011 0.034 Uiso calc R 1 . .
H H14C 0.6689 0.8327 0.0602 0.034 Uiso calc R 1 . .
O O13 0.47269(11) 0.92799(6) 0.09198(4) 0.02081(19) Uani d . 1 . .
C C15 0.31889(16) 1.10878(8) 0.15189(5) 0.0163(2) Uani d . 1 . .
C C16 0.50993(16) 1.14768(9) 0.17717(6) 0.0208(2) Uani d . 1 . .
C C17 0.57168(17) 1.24091(9) 0.15249(6) 0.0258(3) Uani d . 1 . .
H H17 0.7012 1.2663 0.1699 0.031 Uiso calc R 1 . .
C C18 0.44838(19) 1.29785(9) 0.10304(6) 0.0262(3) Uani d . 1 . .
C C19 0.26153(18) 1.25828(9) 0.07763(6) 0.0236(3) Uani d . 1 . .
H H19 0.1761 1.2957 0.0434 0.028 Uiso calc R 1 . .
C C20 0.19551(16) 1.16476(8) 0.10112(5) 0.0185(2) Uani d . 1 . .
C C21 0.64605(19) 1.08778(10) 0.23081(7) 0.0335(3) Uani d . 1 . .
H H21A 0.6503 1.0158 0.2163 0.050 Uiso calc R 1 . .
H H21B 0.5957 1.0915 0.2749 0.050 Uiso calc R 1 . .
H H21C 0.7808 1.1171 0.2361 0.050 Uiso calc R 1 . .
C C22 0.5173(2) 1.40011(10) 0.07841(8) 0.0414(4) Uani d . 1 . .
H H22A 0.5547 1.4457 0.1181 0.062 Uiso calc R 1 . .
H H22B 0.4087 1.4316 0.0464 0.062 Uiso calc R 1 . .
H H22C 0.6329 1.3893 0.0549 0.062 Uiso calc R 1 . .
C C23 -0.00965(18) 1.12497(10) 0.07206(6) 0.0274(3) Uani d . 1 . .
H H23A -0.0908 1.1814 0.0496 0.041 Uiso calc R 1 . .
H H23B -0.0737 1.0969 0.1095 0.041 Uiso calc R 1 . .
H H23C 0.0024 1.0708 0.0382 0.041 Uiso calc R 1 . .

loop_
_atom_site_aniso_label
_atom_site_aniso_U_11
_atom_site_aniso_U_22
_atom_site_aniso_U_33
_atom_site_aniso_U_12
_atom_site_aniso_U_13
_atom_site_aniso_U_23
B1 0.0186(6) 0.0170(6) 0.0192(6) 0.0006(4) 0.0042(4) -0.0005(5)
O2 0.0484(6) 0.0182(4) 0.0279(5) -0.0070(4) 0.0214(4) -0.0055(3)
C3 0.0181(5) 0.0140(5) 0.0167(5) 0.0005(4) 0.0034(4) 0.0006(4)
C4 0.0193(5) 0.0158(5) 0.0173(5) 0.0027(4) 0.0053(4) 0.0020(4)
C5 0.0206(5) 0.0146(5) 0.0204(5) -0.0024(4) 0.0043(4) 0.0027(4)
C6 0.0255(6) 0.0128(5) 0.0172(5) -0.0004(4) 0.0009(4) -0.0009(4)
C7 0.0226(5) 0.0169(5) 0.0160(5) 0.0007(4) 0.0050(4) -0.0011(4)
C8 0.0170(5) 0.0154(5) 0.0154(5) -0.0006(4) 0.0024(4) 0.0013(4)
O9 0.0306(5) 0.0161(4) 0.0332(5) -0.0025(3) 0.0208(4) -0.0010(3)
C10 0.0287(6) 0.0222(6) 0.0319(6) -0.0031(5) 0.0169(5) 0.0047(5)
O11 0.0402(5) 0.0156(4) 0.0275(4) -0.0085(3) 0.0131(4) -0.0071(3)
C12 0.0508(8) 0.0184(6) 0.0341(7) -0.0141(5) 0.0166(6) -0.0074(5)
C14 0.0221(6) 0.0228(6) 0.0262(6) -0.0004(4) 0.0122(5) -0.0025(5)
O13 0.0226(4) 0.0178(4) 0.0248(4) -0.0045(3) 0.0124(3) -0.0048(3)
C15 0.0184(5) 0.0136(5) 0.0179(5) 0.0002(4) 0.0061(4) -0.0043(4)
C16 0.0189(5) 0.0182(5) 0.0257(5) 0.0000(4) 0.0055(4) -0.0069(4)
C17 0.0207(6) 0.0213(6) 0.0377(7) -0.0067(4) 0.0118(5) -0.0114(5)
C18 0.0361(7) 0.0157(5) 0.0314(6) -0.0036(5) 0.0199(5) -0.0033(5)
C19 0.0339(6) 0.0176(5) 0.0212(5) 0.0032(5) 0.0107(5) 0.0014(4)
C20 0.0219(5) 0.0171(5) 0.0176(5) 0.0008(4) 0.0066(4) -0.0023(4)
C21 0.0249(6) 0.0304(7) 0.0413(7) 0.0023(5) -0.0073(5) -0.0058(6)
C22 0.0577(9) 0.0208(6) 0.0523(9) -0.0102(6) 0.0295(7) -0.0005(6)
C23 0.0244(6) 0.0293(6) 0.0266(6) -0.0003(5) -0.0022(5) 0.0013(5)

loop_
_atom_type_symbol
_atom_type_description
_atom_type_scat_dispersion_real
_atom_type_scat_dispersion_imag
_atom_type_scat_source
C C 0.0033 0.0016 'International Tables Vol C Tables 4.2.6.8 and 6.1.1.4'
H H 0.0000 0.0000 'International Tables Vol C Tables 4.2.6.8 and 6.1.1.4'
O O 0.0106 0.0060 'International Tables Vol C Tables 4.2.6.8 and 6.1.1.4'
B B 0.0013 0.0007 'International Tables Vol C Tables 4.2.6.8 and 6.1.1.4'

loop_
_geom_angle_atom_site_label_1
_geom_angle_atom_site_label_2
_geom_angle_atom_site_label_3
_geom_angle_site_symmetry_1
_geom_angle_site_symmetry_3
_geom_angle
_geom_angle_publ_flag
O2 B1 C3 . . 120.01(10) ?
O2 B1 C15 . . 113.00(9) ?
C3 B1 C15 . . 126.90(9) ?
B1 O2 H2 . . 109.5 ?
C4 C3 C8 . . 115.19(9) ?
C4 C3 B1 . . 122.13(9) ?
C8 C3 B1 . . 122.68(9) ?
O9 C4 C5 . . 120.66(9) ?
O9 C4 C3 . . 115.65(9) ?
C5 C4 C3 . . 123.69(9) ?
C6 C5 C4 . . 117.79(10) ?
C6 C5 H5 . . 121.1 ?
C4 C5 H5 . . 121.1 ?
O11 C6 C5 . . 123.15(10) ?
O11 C6 C7 . . 114.97(10) ?
C5 C6 C7 . . 121.87(10) ?
C6 C7 C8 . . 118.65(10) ?
C6 C7 H7 . . 120.7 ?
C8 C7 H7 . . 120.7 ?
O13 C8 C7 . . 121.98(9) ?
O13 C8 C3 . . 115.27(9) ?
C7 C8 C3 . . 122.73(9) ?
C4 O9 C10 . . 119.04(9) ?
O9 C10 H10A . . 109.5 ?
O9 C10 H10B . . 109.5 ?
H10A C10 H10B . . 109.5 ?
O9 C10 H10C . . 109.5 ?
H10A C10 H10C . . 109.5 ?
H10B C10 H10C . . 109.5 ?
C6 O11 C12 . . 117.12(9) ?
O11 C12 H12A . . 109.5 ?
O11 C12 H12B . . 109.5 ?
H12A C12 H12B . . 109.5 ?
O11 C12 H12C . . 109.5 ?
H12A C12 H12C . . 109.5 ?
H12B C12 H12C . . 109.5 ?
O13 C14 H14A . . 109.5 ?
O13 C14 H14B . . 109.5 ?
H14A C14 H14B . . 109.5 ?
O13 C14 H14C . . 109.5 ?
H14A C14 H14C . . 109.5 ?
H14B C14 H14C . . 109.5 ?
C8 O13 C14 . . 117.95(8) ?
C20 C15 C16 . . 118.65(10) ?
C20 C15 B1 . . 119.92(9) ?
C16 C15 B1 . . 121.04(10) ?
C17 C16 C15 . . 119.98(11) ?
C17 C16 C21 . . 120.57(11) ?
C15 C16 C21 . . 119.45(10) ?
C18 C17 C16 . . 121.65(11) ?
C18 C17 H17 . . 119.2 ?
C16 C17 H17 . . 119.2 ?
C19 C18 C17 . . 118.03(11) ?
C19 C18 C22 . . 121.41(12) ?
C17 C18 C22 . . 120.56(12) ?
C18 C19 C20 . . 121.69(11) ?
C18 C19 H19 . . 119.2 ?
C20 C19 H19 . . 119.2 ?
C19 C20 C15 . . 119.98(10) ?
C19 C20 C23 . . 119.75(10) ?
C15 C20 C23 . . 120.26(10) ?
C16 C21 H21A . . 109.5 ?
C16 C21 H21B . . 109.5 ?
H21A C21 H21B . . 109.5 ?
C16 C21 H21C . . 109.5 ?
H21A C21 H21C . . 109.5 ?
H21B C21 H21C . . 109.5 ?
C18 C22 H22A . . 109.5 ?
C18 C22 H22B . . 109.5 ?
H22A C22 H22B . . 109.5 ?
C18 C22 H22C . . 109.5 ?
H22A C22 H22C . . 109.5 ?
H22B C22 H22C . . 109.5 ?
C20 C23 H23A . . 109.5 ?
C20 C23 H23B . . 109.5 ?
H23A C23 H23B . . 109.5 ?
C20 C23 H23C . . 109.5 ?
H23A C23 H23C . . 109.5 ?
H23B C23 H23C . . 109.5 ?

loop_
_geom_bond_atom_site_label_1
_geom_bond_atom_site_label_2
_geom_bond_site_symmetry_2
_geom_bond_distance
_geom_bond_publ_flag
B1 O2 . 1.3675(14) ?
B1 C3 . 1.5704(15) ?
B1 C15 . 1.5803(16) ?
O2 H2 . 0.8400 ?
C3 C4 . 1.4093(14) ?
C3 C8 . 1.4138(14) ?
C4 O9 . 1.3742(13) ?
C4 C5 . 1.3950(15) ?
C5 C6 . 1.3827(15) ?
C5 H5 . 0.9500 ?
C6 O11 . 1.3719(13) ?
C6 C7 . 1.3904(15) ?
C7 C8 . 1.3911(15) ?
C7 H7 . 0.9500 ?
C8 O13 . 1.3633(12) ?
O9 C10 . 1.4372(13) ?
C10 H10A . 0.9800 ?
C10 H10B . 0.9800 ?
C10 H10C . 0.9800 ?
O11 C12 . 1.4268(14) ?
C12 H12A . 0.9800 ?
C12 H12B . 0.9800 ?
C12 H12C . 0.9800 ?
C14 O13 . 1.4325(13) ?
C14 H14A . 0.9800 ?
C14 H14B . 0.9800 ?
C14 H14C . 0.9800 ?
C15 C20 . 1.4014(15) ?
C15 C16 . 1.4070(15) ?
C16 C17 . 1.3933(17) ?
C16 C21 . 1.5051(17) ?
C17 C18 . 1.3919(18) ?
C17 H17 . 0.9500 ?
C18 C19 . 1.3863(17) ?
C18 C22 . 1.5128(17) ?
C19 C20 . 1.3981(16) ?
C19 H19 . 0.9500 ?
C20 C23 . 1.5103(16) ?
C21 H21A . 0.9800 ?
C21 H21B . 0.9800 ?
C21 H21C . 0.9800 ?
C22 H22A . 0.9800 ?
C22 H22B . 0.9800 ?
C22 H22C . 0.9800 ?
C23 H23A . 0.9800 ?
C23 H23B . 0.9800 ?
C23 H23C . 0.9800 ?

loop_
_geom_hbond_atom_site_label_D
_geom_hbond_atom_site_label_H
_geom_hbond_atom_site_label_A
_geom_hbond_site_symmetry_A
_geom_hbond_distance_DH
_geom_hbond_distance_HA
_geom_hbond_distance_DA
_geom_hbond_angle_DHA
O2 H2 O9 . 0.84 1.92 2.6262(11) 141
C21 H21A O13 . 0.98 2.79 3.4825(15) 128
C10 H10B O2 2_545 0.98 2.61 3.4920(14) 149
C12 H12A O11 3_565 0.98 2.79 3.5502(15) 135
C12 H12C O2 2_545 0.98 2.84 3.6116(17) 136
C21 H21C O2 1_655 0.98 2.82 3.5746(16) 134
C21 H21A O9 1_655 0.98 2.85 3.6086(15) 135
C10 H10A Cg 4_465 0.98 2.79 3.3266(14) 115
C14 H14A Cg 1_554 0.98 2.88 3.5988(12) 130

loop_
_geom_torsion_atom_site_label_1
_geom_torsion_atom_site_label_2
_geom_torsion_atom_site_label_3
_geom_torsion_atom_site_label_4
_geom_torsion_site_symmetry_1
_geom_torsion_site_symmetry_2
_geom_torsion_site_symmetry_3
_geom_torsion_site_symmetry_4
_geom_torsion
_geom_torsion_publ_flag
O2 B1 C3 C4 . . . . 22.19(16) ?
C15 B1 C3 C4 . . . . -154.17(11) ?
O2 B1 C3 C8 . . . . -157.91(10) ?
C15 B1 C3 C8 . . . . 25.73(17) ?
C8 C3 C4 O9 . . . . 177.19(9) ?
B1 C3 C4 O9 . . . . -2.90(15) ?
C8 C3 C4 C5 . . . . -2.93(15) ?
B1 C3 C4 C5 . . . . 176.97(10) ?
O9 C4 C5 C6 . . . . -177.41(10) ?
C3 C4 C5 C6 . . . . 2.72(16) ?
C4 C5 C6 O11 . . . . 179.07(10) ?
C4 C5 C6 C7 . . . . -0.35(16) ?
O11 C6 C7 C8 . . . . 178.98(9) ?
C5 C6 C7 C8 . . . . -1.55(16) ?
C6 C7 C8 O13 . . . . 179.63(9) ?
C6 C7 C8 C3 . . . . 1.26(16) ?
C4 C3 C8 O13 . . . . -177.59(9) ?
B1 C3 C8 O13 . . . . 2.50(15) ?
C4 C3 C8 C7 . . . . 0.88(15) ?
B1 C3 C8 C7 . . . . -179.03(10) ?
C5 C4 O9 C10 . . . . -3.75(15) ?
C3 C4 O9 C10 . . . . 176.13(10) ?
C5 C6 O11 C12 . . . . -5.34(16) ?
C7 C6 O11 C12 . . . . 174.12(10) ?
C7 C8 O13 C14 . . . . 2.63(15) ?
C3 C8 O13 C14 . . . . -178.89(9) ?
O2 B1 C15 C20 . . . . -95.70(12) ?
C3 B1 C15 C20 . . . . 80.87(14) ?
O2 B1 C15 C16 . . . . 77.06(13) ?
C3 B1 C15 C16 . . . . -106.37(13) ?
C20 C15 C16 C17 . . . . 1.03(15) ?
B1 C15 C16 C17 . . . . -171.82(10) ?
C20 C15 C16 C21 . . . . -178.94(10) ?
B1 C15 C16 C21 . . . . 8.21(16) ?
C15 C16 C17 C18 . . . . 0.20(17) ?
C21 C16 C17 C18 . . . . -179.83(11) ?
C16 C17 C18 C19 . . . . -1.15(17) ?
C16 C17 C18 C22 . . . . 178.50(11) ?
C17 C18 C19 C20 . . . . 0.87(17) ?
C22 C18 C19 C20 . . . . -178.77(11) ?
C18 C19 C20 C15 . . . . 0.36(16) ?
C18 C19 C20 C23 . . . . 179.78(10) ?
C16 C15 C20 C19 . . . . -1.30(15) ?
B1 C15 C20 C19 . . . . 171.63(10) ?
C16 C15 C20 C23 . . . . 179.28(10) ?
B1 C15 C20 C23 . . . . -7.79(15) ?

loop_
_cod_related_entry_id
_cod_related_entry_database
_cod_related_entry_code
1 ChemSpider 24745331
